data_7134218
loop_
_publ_author_name
'Ordyszewska, Anna'
'Czaplewski, Antoni'
'Wojnowski, Tomasz'
'Anusiewicz, Iwona'
'Chojnacki, Jaros\/law'
'Grubba, Rafa\/l'

_publ_section_title
;
 Side-on phosphinoboryl platinum(II) complexes
;
_journal_name_full 'Chemical Communications'
_journal_paper_doi 10.1039/D4CC06268J
_journal_year 2025
_chemical_formula_moiety 'C36 H66 P2 Pt'
_chemical_formula_sum 'C36 H66 P2 Pt'
_chemical_formula_weight 755.91
_chemical_properties_physical Air-sensitive,Moisture-sensitive
_space_group_crystal_system monoclinic
_space_group_IT_number 15
_space_group_name_Hall '-C 2yc'
_space_group_name_H-M_alt 'C 1 2/c 1'
_atom_sites_solution_hydrogens geom
_atom_sites_solution_primary dual
_atom_sites_solution_secondary difmap
_audit_creation_date 2024-11-07
_audit_creation_method
;
Olex2 1.2
(compiled 2018.05.29 svn.r3508 for OlexSys, GUI svn.r5506)
;
_audit_update_record
;
2024-11-12 deposited with the CCDC.	2025-02-02 downloaded from the CCDC.
;
_cell_angle_alpha 90
_cell_angle_beta 91.983(5)
_cell_angle_gamma 90
_cell_formula_units_Z 4
_cell_length_a 16.6373(11)
_cell_length_b 9.5591(4)
_cell_length_c 22.1962(15)
_cell_measurement_reflns_used 19875
_cell_measurement_temperature 120(2)
_cell_measurement_theta_max 26.02
_cell_measurement_theta_min 2.42
_cell_volume 3527.9(4)
_computing_cell_refinement 'X-Area Recipe 1.34.0.0 (STOE, 2019)'
_computing_data_collection 'X-Area WinXpose 2.0.22.0 (STOE, 2016)'
_computing_data_reduction 'X-Area Integrate 1.77.0.0 (STOE, 2019) X-Area X-Red32 1.65.0.0 (STOE, 2018)'
_computing_molecular_graphics 'Olex2 (Dolomanov et al., 2009)'
_computing_publication_material 'Olex2 (Dolomanov et al., 2009)'
_computing_structure_refinement 'ShelXL (Sheldrick, 2015)'
_computing_structure_solution 'ShelXT (Sheldrick, 2015)'
_diffrn_ambient_temperature 120.0
_diffrn_detector_area_resol_mean 6.67
_diffrn_measured_fraction_theta_full 0.999
_diffrn_measured_fraction_theta_max 0.977
_diffrn_measurement_device_type 'STOE IPDS 2T'
_diffrn_measurement_method 'rotation method, \w scans'
_diffrn_radiation_type MoK\a
_diffrn_radiation_wavelength 0.71073
_diffrn_reflns_av_R_equivalents 0.0198
_diffrn_reflns_av_unetI/netI 0.0114
_diffrn_reflns_Laue_measured_fraction_full 0.999
_diffrn_reflns_Laue_measured_fraction_max 0.977
_diffrn_reflns_limit_h_max 22
_diffrn_reflns_limit_h_min -22
_diffrn_reflns_limit_k_max 13
_diffrn_reflns_limit_k_min -13
_diffrn_reflns_limit_l_max 30
_diffrn_reflns_limit_l_min -30
_diffrn_reflns_number 23743
_diffrn_reflns_point_group_measured_fraction_full 0.999
_diffrn_reflns_point_group_measured_fraction_max 0.977
_diffrn_reflns_theta_full 25.242
_diffrn_reflns_theta_max 29.371
_diffrn_reflns_theta_min 2.450
_diffrn_source 'GeniX Mo, 0.05 x 0.05 mm2 microfocus'
_exptl_absorpt_coefficient_mu 4.090
_exptl_absorpt_correction_T_max 0.7223
_exptl_absorpt_correction_T_min 0.5282
_exptl_absorpt_correction_type integration
_exptl_absorpt_process_details
'STOE X-Red32, absorption correction by Gaussian integration, analogous to P. Coppens, "The Evaluation of Absorption and Extinction in Single-Crystal Structure Analysis", published in F. R. Ahmed (Editor), "Crystallographic Computing", Munksgaard, Copenhagen (1970), 255 - 270'
_exptl_crystal_colour colorless
_exptl_crystal_density_diffrn 1.423
_exptl_crystal_density_method 'not measured'
_exptl_crystal_description block
_exptl_crystal_F_000 1560
_exptl_crystal_size_max 0.21
_exptl_crystal_size_mid 0.11
_exptl_crystal_size_min 0.09
_refine_diff_density_max 0.632
_refine_diff_density_min -0.475
_refine_diff_density_rms 0.087
_refine_ls_extinction_method none
_refine_ls_goodness_of_fit_ref 1.063
_refine_ls_hydrogen_treatment constr
_refine_ls_matrix_type full
_refine_ls_number_parameters 177
_refine_ls_number_reflns 4739
_refine_ls_number_restraints 0
_refine_ls_restrained_S_all 1.063
_refine_ls_R_factor_all 0.0187
_refine_ls_R_factor_gt 0.0176
_refine_ls_shift/su_max 0.002
_refine_ls_shift/su_mean 0.000
_refine_ls_structure_factor_coef Fsqd
_refine_ls_weighting_details 'w=1/[\s^2^(Fo^2^)+(0.0188P)^2^+12.0995P] where P=(Fo^2^+2Fc^2^)/3'
_refine_ls_weighting_scheme calc
_refine_ls_wR_factor_gt 0.0426
_refine_ls_wR_factor_ref 0.0434
_reflns_Friedel_coverage 0.000
_reflns_number_gt 4594
_reflns_number_total 4739
_reflns_threshold_expression 'I > 2\s(I)'
_cod_data_source_file d4cc06268j2.cif
_cod_data_source_block 2
_cod_database_code 7134218
_shelx_shelxl_version_number 2018/3
_shelx_space_group_comment
;
The symmetry employed for this shelxl refinement is uniquely defined
by the following loop, which should always be used as a source of
symmetry information in preference to the above space-group names.
They are only intended as comments.
;
_shelx_estimated_absorpt_t_max 0.710
_shelx_estimated_absorpt_t_min 0.480
_olex2_refinement_description
;
1. Fixed Uiso
 At 1.2 times of:
  All C(H) groups, All C(H,H) groups
2.a Ternary CH refined with riding coordinates:
 C1(H1), C7(H7), C13(H13)
2.b Secondary CH2 refined with riding coordinates:
 C2(H2A,H2B), C3(H3A,H3B), C4(H4A,H4B), C5(H5A,H5B), C6(H6A,H6B), C8(H8A,H8B),
 C9(H9A,H9B), C10(H10A,H10B), C11(H11A,H11B), C12(H12A,H12B), C14(H14A,H14B),
 C15(H15A,H15B), C16(H16A,H16B), C17(H17A,H17B), C18(H18A,H18B)
;
_olex2_submission_special_instructions 'No special instructions were received'

loop_
_space_group_symop_operation_xyz
'x, y, z'
'-x, y, -z+1/2'
'x+1/2, y+1/2, z'
'-x+1/2, y+1/2, -z+1/2'
'-x, -y, -z'
'x, -y, z-1/2'
'-x+1/2, -y+1/2, -z'
'x+1/2, -y+1/2, z-1/2'

loop_
_atom_site_label
_atom_site_type_symbol
_atom_site_fract_x
_atom_site_fract_y
_atom_site_fract_z
_atom_site_U_iso_or_equiv
_atom_site_adp_type
_atom_site_occupancy
_atom_site_site_symmetry_order
_atom_site_calc_flag
_atom_site_refinement_flags_posn
_atom_site_refinement_flags_adp
_atom_site_refinement_flags_occupancy
_atom_site_disorder_assembly
_atom_site_disorder_group
Pt1 Pt 0.500000 0.73230(2) 0.750000 0.01101(3) Uani 1 2 d S T P . .
P1 P 0.43140(3) 0.68947(5) 0.66357(2) 0.01030(8) Uani 1 1 d . . . . .
C1 C 0.49373(11) 0.57963(19) 0.61452(8) 0.0130(3) Uani 1 1 d . . . . .
H1 H 0.463843 0.563894 0.575244 0.016 Uiso 1 1 calc R . . . .
C2 C 0.57394(11) 0.6531(2) 0.60253(9) 0.0154(3) Uani 1 1 d . . . . .
H2A H 0.563004 0.742831 0.581543 0.018 Uiso 1 1 calc R . . . .
H2B H 0.602201 0.674180 0.641456 0.018 Uiso 1 1 calc R . . . .
C3 C 0.62822(12) 0.5623(2) 0.56403(10) 0.0201(4) Uani 1 1 d . . . . .
H3A H 0.602233 0.548155 0.523693 0.024 Uiso 1 1 calc R . . . .
H3B H 0.680058 0.610782 0.558681 0.024 Uiso 1 1 calc R . . . .
C4 C 0.64365(13) 0.4203(2) 0.59400(11) 0.0231(4) Uani 1 1 d . . . . .
H4A H 0.676220 0.361368 0.567475 0.028 Uiso 1 1 calc R . . . .
H4B H 0.674480 0.433887 0.632510 0.028 Uiso 1 1 calc R . . . .
C5 C 0.56442(13) 0.3462(2) 0.60607(11) 0.0231(4) Uani 1 1 d . . . . .
H5A H 0.575692 0.256685 0.627128 0.028 Uiso 1 1 calc R . . . .
H5B H 0.535917 0.324888 0.567269 0.028 Uiso 1 1 calc R . . . .
C6 C 0.51069(12) 0.4376(2) 0.64471(9) 0.0175(4) Uani 1 1 d . . . . .
H6A H 0.537454 0.452724 0.684710 0.021 Uiso 1 1 calc R . . . .
H6B H 0.459209 0.388570 0.650901 0.021 Uiso 1 1 calc R . . . .
C7 C 0.34258(11) 0.57722(19) 0.67777(8) 0.0127(3) Uani 1 1 d . . . . .
H7 H 0.363627 0.495422 0.701557 0.015 Uiso 1 1 calc R . . . .
C8 C 0.29773(12) 0.5155(2) 0.62230(9) 0.0170(4) Uani 1 1 d . . . . .
H8A H 0.273503 0.592052 0.597732 0.020 Uiso 1 1 calc R . . . .
H8B H 0.336149 0.464688 0.597176 0.020 Uiso 1 1 calc R . . . .
C9 C 0.23172(12) 0.4153(2) 0.64168(10) 0.0204(4) Uani 1 1 d . . . . .
H9A H 0.202175 0.379419 0.605407 0.024 Uiso 1 1 calc R . . . .
H9B H 0.256692 0.334549 0.663048 0.024 Uiso 1 1 calc R . . . .
C10 C 0.17276(12) 0.4863(2) 0.68273(10) 0.0216(4) Uani 1 1 d . . . . .
H10A H 0.133782 0.416330 0.696826 0.026 Uiso 1 1 calc R . . . .
H10B H 0.142395 0.558847 0.659672 0.026 Uiso 1 1 calc R . . . .
C11 C 0.21600(13) 0.5539(2) 0.73727(10) 0.0209(4) Uani 1 1 d . . . . .
H11A H 0.238897 0.479793 0.763850 0.025 Uiso 1 1 calc R . . . .
H11B H 0.176658 0.607535 0.760506 0.025 Uiso 1 1 calc R . . . .
C12 C 0.28371(12) 0.6523(2) 0.71841(9) 0.0177(4) Uani 1 1 d . . . . .
H12A H 0.260106 0.733680 0.696655 0.021 Uiso 1 1 calc R . . . .
H12B H 0.313159 0.687382 0.754870 0.021 Uiso 1 1 calc R . . . .
C13 C 0.38930(11) 0.83315(19) 0.61493(8) 0.0122(3) Uani 1 1 d . . . . .
H13 H 0.331469 0.842218 0.625164 0.015 Uiso 1 1 calc R . . . .
C14 C 0.42874(12) 0.9736(2) 0.63149(9) 0.0179(4) Uani 1 1 d . . . . .
H14A H 0.426915 0.988554 0.675551 0.021 Uiso 1 1 calc R . . . .
H14B H 0.485837 0.972335 0.620330 0.021 Uiso 1 1 calc R . . . .
C15 C 0.38475(14) 1.0932(2) 0.59838(10) 0.0221(4) Uani 1 1 d . . . . .
H15A H 0.328372 1.097190 0.611144 0.026 Uiso 1 1 calc R . . . .
H15B H 0.410908 1.183197 0.609249 0.026 Uiso 1 1 calc R . . . .
C16 C 0.38588(14) 1.0726(2) 0.53006(10) 0.0247(4) Uani 1 1 d . . . . .
H16A H 0.354408 1.148123 0.509837 0.030 Uiso 1 1 calc R . . . .
H16B H 0.441957 1.079075 0.516776 0.030 Uiso 1 1 calc R . . . .
C17 C 0.35070(13) 0.9312(2) 0.51147(9) 0.0207(4) Uani 1 1 d . . . . .
H17A H 0.358030 0.917002 0.467820 0.025 Uiso 1 1 calc R . . . .
H17B H 0.292223 0.931317 0.518362 0.025 Uiso 1 1 calc R . . . .
C18 C 0.38993(12) 0.8100(2) 0.54637(8) 0.0166(3) Uani 1 1 d . . . . .
H18A H 0.446181 0.799285 0.533967 0.020 Uiso 1 1 calc R . . . .
H18B H 0.360870 0.722333 0.536134 0.020 Uiso 1 1 calc R . . . .

loop_
_atom_site_aniso_label
_atom_site_aniso_U_11
_atom_site_aniso_U_22
_atom_site_aniso_U_33
_atom_site_aniso_U_23
_atom_site_aniso_U_13
_atom_site_aniso_U_12
Pt1 0.01143(5) 0.01234(5) 0.00912(5) 0.000 -0.00174(3) 0.000
P1 0.01032(19) 0.01122(19) 0.00930(19) 0.00016(15) -0.00046(15) -0.00060(15)
C1 0.0127(8) 0.0137(8) 0.0126(8) -0.0021(6) 0.0001(6) 0.0003(6)
C2 0.0132(8) 0.0165(8) 0.0166(8) -0.0007(7) 0.0023(6) -0.0001(6)
C3 0.0157(9) 0.0242(10) 0.0208(10) -0.0016(8) 0.0046(7) 0.0015(7)
C4 0.0174(9) 0.0236(10) 0.0283(11) -0.0044(8) 0.0029(8) 0.0056(8)
C5 0.0221(10) 0.0164(9) 0.0311(11) -0.0042(8) 0.0063(8) 0.0033(7)
C6 0.0186(9) 0.0135(8) 0.0207(9) 0.0001(7) 0.0035(7) 0.0014(7)
C7 0.0125(8) 0.0131(8) 0.0123(8) 0.0003(6) 0.0004(6) -0.0015(6)
C8 0.0167(9) 0.0192(9) 0.0152(8) 0.0001(7) -0.0010(7) -0.0054(7)
C9 0.0173(9) 0.0208(10) 0.0228(10) -0.0002(8) -0.0009(7) -0.0077(7)
C10 0.0148(9) 0.0210(10) 0.0291(11) 0.0054(8) -0.0001(8) -0.0026(7)
C11 0.0195(9) 0.0204(9) 0.0233(10) 0.0014(8) 0.0078(8) -0.0035(7)
C12 0.0165(9) 0.0172(9) 0.0197(9) -0.0022(7) 0.0061(7) -0.0016(7)
C13 0.0123(8) 0.0134(8) 0.0108(8) 0.0022(6) -0.0001(6) 0.0002(6)
C14 0.0190(9) 0.0147(9) 0.0197(9) 0.0012(7) -0.0028(7) -0.0011(7)
C15 0.0263(10) 0.0133(9) 0.0265(10) 0.0034(7) -0.0003(8) 0.0013(7)
C16 0.0254(11) 0.0220(10) 0.0269(11) 0.0113(8) 0.0043(8) 0.0035(8)
C17 0.0213(10) 0.0265(10) 0.0143(9) 0.0059(7) -0.0011(7) 0.0034(8)
C18 0.0195(9) 0.0183(9) 0.0117(8) 0.0016(7) -0.0012(7) 0.0011(7)

loop_
_atom_type_symbol
_atom_type_description
_atom_type_scat_dispersion_real
_atom_type_scat_dispersion_imag
_atom_type_scat_source
C C 0.0033 0.0016 'International Tables Vol C Tables 4.2.6.8 and 6.1.1.4'
H H 0.0000 0.0000 'International Tables Vol C Tables 4.2.6.8 and 6.1.1.4'
P P 0.1023 0.0942 'International Tables Vol C Tables 4.2.6.8 and 6.1.1.4'
Pt Pt -1.7033 8.3905 'International Tables Vol C Tables 4.2.6.8 and 6.1.1.4'

loop_
_geom_angle_atom_site_label_1
_geom_angle_atom_site_label_2
_geom_angle_atom_site_label_3
_geom_angle
_geom_angle_site_symmetry_1
_geom_angle_site_symmetry_3
_geom_angle_publ_flag
P1 Pt1 P1 158.90(2) . 2_656 ?
C1 P1 Pt1 109.15(6) . . ?
C1 P1 C7 103.66(8) . . ?
C1 P1 C13 106.44(8) . . ?
C7 P1 Pt1 110.17(6) . . ?
C7 P1 C13 103.75(8) . . ?
C13 P1 Pt1 122.09(6) . . ?
P1 C1 H1 109.0 . . ?
C2 C1 P1 110.42(12) . . ?
C2 C1 H1 109.0 . . ?
C6 C1 P1 110.02(13) . . ?
C6 C1 H1 109.0 . . ?
C6 C1 C2 109.35(15) . . ?
C1 C2 H2A 109.3 . . ?
C1 C2 H2B 109.3 . . ?
H2A C2 H2B 108.0 . . ?
C3 C2 C1 111.64(16) . . ?
C3 C2 H2A 109.3 . . ?
C3 C2 H2B 109.3 . . ?
C2 C3 H3A 109.5 . . ?
C2 C3 H3B 109.5 . . ?
H3A C3 H3B 108.1 . . ?
C4 C3 C2 110.68(17) . . ?
C4 C3 H3A 109.5 . . ?
C4 C3 H3B 109.5 . . ?
C3 C4 H4A 109.5 . . ?
C3 C4 H4B 109.5 . . ?
H4A C4 H4B 108.1 . . ?
C5 C4 C3 110.78(17) . . ?
C5 C4 H4A 109.5 . . ?
C5 C4 H4B 109.5 . . ?
C4 C5 H5A 109.5 . . ?
C4 C5 H5B 109.5 . . ?
C4 C5 C6 110.93(17) . . ?
H5A C5 H5B 108.0 . . ?
C6 C5 H5A 109.5 . . ?
C6 C5 H5B 109.5 . . ?
C1 C6 H6A 109.4 . . ?
C1 C6 H6B 109.4 . . ?
C5 C6 C1 111.19(17) . . ?
C5 C6 H6A 109.4 . . ?
C5 C6 H6B 109.4 . . ?
H6A C6 H6B 108.0 . . ?
P1 C7 H7 105.9 . . ?
C8 C7 P1 116.89(13) . . ?
C8 C7 H7 105.9 . . ?
C12 C7 P1 110.92(13) . . ?
C12 C7 H7 105.9 . . ?
C12 C7 C8 110.44(16) . . ?
C7 C8 H8A 109.6 . . ?
C7 C8 H8B 109.6 . . ?
H8A C8 H8B 108.1 . . ?
C9 C8 C7 110.41(16) . . ?
C9 C8 H8A 109.6 . . ?
C9 C8 H8B 109.6 . . ?
C8 C9 H9A 109.2 . . ?
C8 C9 H9B 109.2 . . ?
H9A C9 H9B 107.9 . . ?
C10 C9 C8 111.90(17) . . ?
C10 C9 H9A 109.2 . . ?
C10 C9 H9B 109.2 . . ?
C9 C10 H10A 109.3 . . ?
C9 C10 H10B 109.3 . . ?
C9 C10 C11 111.55(17) . . ?
H10A C10 H10B 108.0 . . ?
C11 C10 H10A 109.3 . . ?
C11 C10 H10B 109.3 . . ?
C10 C11 H11A 109.2 . . ?
C10 C11 H11B 109.2 . . ?
C10 C11 C12 111.84(17) . . ?
H11A C11 H11B 107.9 . . ?
C12 C11 H11A 109.2 . . ?
C12 C11 H11B 109.2 . . ?
C7 C12 C11 111.32(16) . . ?
C7 C12 H12A 109.4 . . ?
C7 C12 H12B 109.4 . . ?
C11 C12 H12A 109.4 . . ?
C11 C12 H12B 109.4 . . ?
H12A C12 H12B 108.0 . . ?
P1 C13 H13 106.1 . . ?
C14 C13 P1 110.88(12) . . ?
C14 C13 H13 106.1 . . ?
C14 C13 C18 110.22(15) . . ?
C18 C13 P1 116.79(13) . . ?
C18 C13 H13 106.1 . . ?
C13 C14 H14A 109.6 . . ?
C13 C14 H14B 109.6 . . ?
H14A C14 H14B 108.1 . . ?
C15 C14 C13 110.20(16) . . ?
C15 C14 H14A 109.6 . . ?
C15 C14 H14B 109.6 . . ?
C14 C15 H15A 109.4 . . ?
C14 C15 H15B 109.4 . . ?
H15A C15 H15B 108.0 . . ?
C16 C15 C14 110.95(18) . . ?
C16 C15 H15A 109.4 . . ?
C16 C15 H15B 109.4 . . ?
C15 C16 H16A 109.4 . . ?
C15 C16 H16B 109.4 . . ?
H16A C16 H16B 108.0 . . ?
C17 C16 C15 111.38(17) . . ?
C17 C16 H16A 109.4 . . ?
C17 C16 H16B 109.4 . . ?
C16 C17 H17A 109.1 . . ?
C16 C17 H17B 109.1 . . ?
C16 C17 C18 112.45(17) . . ?
H17A C17 H17B 107.8 . . ?
C18 C17 H17A 109.1 . . ?
C18 C17 H17B 109.1 . . ?
C13 C18 H18A 109.2 . . ?
C13 C18 H18B 109.2 . . ?
C17 C18 C13 112.04(16) . . ?
C17 C18 H18A 109.2 . . ?
C17 C18 H18B 109.2 . . ?
H18A C18 H18B 107.9 . . ?

loop_
_geom_bond_atom_site_label_1
_geom_bond_atom_site_label_2
_geom_bond_distance
_geom_bond_site_symmetry_2
_geom_bond_publ_flag
Pt1 P1 2.2359(5) . ?
Pt1 P1 2.2359(5) 2_656 ?
P1 C1 1.8550(19) . ?
P1 C7 1.8619(19) . ?
P1 C13 1.8683(18) . ?
C1 H1 1.0000 . ?
C1 C2 1.539(3) . ?
C1 C6 1.536(3) . ?
C2 H2A 0.9900 . ?
C2 H2B 0.9900 . ?
C2 C3 1.534(3) . ?
C3 H3A 0.9900 . ?
C3 H3B 0.9900 . ?
C3 C4 1.529(3) . ?
C4 H4A 0.9900 . ?
C4 H4B 0.9900 . ?
C4 C5 1.528(3) . ?
C5 H5A 0.9900 . ?
C5 H5B 0.9900 . ?
C5 C6 1.533(3) . ?
C6 H6A 0.9900 . ?
C6 H6B 0.9900 . ?
C7 H7 1.0000 . ?
C7 C8 1.535(3) . ?
C7 C12 1.533(3) . ?
C8 H8A 0.9900 . ?
C8 H8B 0.9900 . ?
C8 C9 1.530(3) . ?
C9 H9A 0.9900 . ?
C9 H9B 0.9900 . ?
C9 C10 1.522(3) . ?
C10 H10A 0.9900 . ?
C10 H10B 0.9900 . ?
C10 C11 1.530(3) . ?
C11 H11A 0.9900 . ?
C11 H11B 0.9900 . ?
C11 C12 1.536(3) . ?
C12 H12A 0.9900 . ?
C12 H12B 0.9900 . ?
C13 H13 1.0000 . ?
C13 C14 1.533(3) . ?
C13 C18 1.538(3) . ?
C14 H14A 0.9900 . ?
C14 H14B 0.9900 . ?
C14 C15 1.532(3) . ?
C15 H15A 0.9900 . ?
C15 H15B 0.9900 . ?
C15 C16 1.530(3) . ?
C16 H16A 0.9900 . ?
C16 H16B 0.9900 . ?
C16 C17 1.525(3) . ?
C17 H17A 0.9900 . ?
C17 H17B 0.9900 . ?
C17 C18 1.528(3) . ?
C18 H18A 0.9900 . ?
C18 H18B 0.9900 . ?
